data_7715680
loop_
_publ_author_name
'Ghosh, Moushakhi'
'Parvin, Nasrina'
'Panwaria, Prakash'
'Tothadi, Srinu'
'Bakthavatsalam, Rangarajan'
'Therambram, Arshad'
'Khan, Shabana'

_publ_section_title
;
 Diverse structural reactivity patterns of a POCOP ligand with coinage
 metals.
;
_journal_issue 18
_journal_name_full 'Dalton transactions (Cambridge, England : 2003)'
_journal_page_first 7763
_journal_page_last 7774
_journal_paper_doi 10.1039/d3dt03921h
_journal_volume 53
_journal_year 2024
_chemical_formula_moiety 'F6 Sb, C76 H80 Ag O4 P4, C4 H8 O, C4 H7 O'
_chemical_formula_sum 'C84 H95 Ag F6 O6 P4 Sb'
_chemical_formula_weight 1668.09
_space_group_crystal_system triclinic
_space_group_IT_number 2
_space_group_name_Hall '-P 1'
_space_group_name_H-M_alt 'P -1'
_atom_sites_solution_hydrogens geom
_audit_creation_date 2024-03-30
_audit_creation_method
;
Olex2 1.3
(compiled 2020.11.12 svn.r5f609507 for OlexSys, GUI svn.r6272)
;
_audit_update_record
;
2024-03-30 deposited with the CCDC.	2024-04-02 downloaded from the CCDC.
;
_cell_angle_alpha 103.034(2)
_cell_angle_beta 91.157(2)
_cell_angle_gamma 103.181(2)
_cell_formula_units_Z 2
_cell_length_a 14.6752(6)
_cell_length_b 15.9922(6)
_cell_length_c 17.7042(7)
_cell_measurement_reflns_used 9361
_cell_measurement_temperature 100
_cell_measurement_theta_max 22.16
_cell_measurement_theta_min 2.18
_cell_volume 3930.0(3)
_computing_cell_refinement 'SAINT V8.40A (?, 2016)'
_computing_data_reduction 'SAINT V8.40A (?, 2016)'
_computing_molecular_graphics 'Olex2 1.3 (Dolomanov et al., 2009)'
_computing_publication_material 'Olex2 1.3 (Dolomanov et al., 2009)'
_computing_structure_refinement 'ShelXL (Sheldrick, 2015)'
_computing_structure_solution 'SHELXT 2014/5 (Sheldrick, 2014)'
_diffrn_ambient_temperature 100.0
_diffrn_measured_fraction_theta_full 0.999
_diffrn_measured_fraction_theta_max 0.999
_diffrn_measurement_device_type 'Bruker APEX-II CCD'
_diffrn_measurement_method '\f and \w scans'
_diffrn_radiation_type MoK\a
_diffrn_radiation_wavelength 0.71073
_diffrn_reflns_av_R_equivalents 0.1183
_diffrn_reflns_av_unetI/netI 0.0795
_diffrn_reflns_Laue_measured_fraction_full 0.999
_diffrn_reflns_Laue_measured_fraction_max 0.999
_diffrn_reflns_limit_h_max 17
_diffrn_reflns_limit_h_min -17
_diffrn_reflns_limit_k_max 19
_diffrn_reflns_limit_k_min -19
_diffrn_reflns_limit_l_max 21
_diffrn_reflns_limit_l_min -21
_diffrn_reflns_number 103417
_diffrn_reflns_point_group_measured_fraction_full 0.999
_diffrn_reflns_point_group_measured_fraction_max 0.999
_diffrn_reflns_theta_full 25.242
_diffrn_reflns_theta_max 25.248
_diffrn_reflns_theta_min 1.924
_exptl_absorpt_coefficient_mu 0.740
_exptl_absorpt_correction_T_max 0.7457
_exptl_absorpt_correction_T_min 0.7066
_exptl_absorpt_correction_type multi-scan
_exptl_absorpt_process_details
'SADABS-2016/2 (Bruker,2016/2) was used for absorption correction. wR2(int) was 0.0906 before and 0.0322 after correction. The Ratio of minimum to maximum transmission is 0.9476. The \l/2 correction factor is Not present.'
_exptl_crystal_colour colourless
_exptl_crystal_colour_primary colourless
_exptl_crystal_density_diffrn 1.410
_exptl_crystal_description rhombohedral
_exptl_crystal_F_000 1718
_exptl_crystal_size_max 0.14
_exptl_crystal_size_mid 0.12
_exptl_crystal_size_min 0.09
_refine_diff_density_max 2.511
_refine_diff_density_min -0.855
_refine_diff_density_rms 0.099
_refine_ls_extinction_method none
_refine_ls_goodness_of_fit_ref 1.024
_refine_ls_hydrogen_treatment constr
_refine_ls_matrix_type full
_refine_ls_number_parameters 960
_refine_ls_number_reflns 14238
_refine_ls_number_restraints 0
_refine_ls_restrained_S_all 1.024
_refine_ls_R_factor_all 0.1178
_refine_ls_R_factor_gt 0.0633
_refine_ls_shift/su_max 0.001
_refine_ls_shift/su_mean 0.000
_refine_ls_structure_factor_coef Fsqd
_refine_ls_weighting_details 'w=1/[\s^2^(Fo^2^)+(0.0549P)^2^+15.5528P] where P=(Fo^2^+2Fc^2^)/3'
_refine_ls_weighting_scheme calc
_refine_ls_wR_factor_gt 0.1332
_refine_ls_wR_factor_ref 0.1572
_reflns_Friedel_coverage 0.000
_reflns_number_gt 9144
_reflns_number_total 14238
_reflns_threshold_expression 'I > 2\s(I)'
_cod_data_source_file d3dt03921h2.cif
_cod_data_source_block mo_mg_resp_agsbf6_solve_rep_0m_a
_cod_depositor_comments 'Adding full bibliography for 7715672--7715682.cif.'
_cod_database_code 7715680
_shelx_shelxl_version_number 2018/3
_shelx_space_group_comment
;
The symmetry employed for this shelxl refinement is uniquely defined
by the following loop, which should always be used as a source of
symmetry information in preference to the above space-group names.
They are only intended as comments.
;
_shelx_estimated_absorpt_t_max 0.936
_shelx_estimated_absorpt_t_min 0.903
_olex2_refinement_description
;
1. Others
 Sof(Ag2)=Sof(F10)=1-FVAR(1)
 Sof(Ag1)=Sof(F11)=FVAR(1)
 Sof(F2)=1-FVAR(2)
 Sof(F9)=FVAR(2)
2.a Secondary CH2 refined with riding coordinates:
 C02L(H02A,H02B), C78(H78A,H78B), C02Q(H02C,H02D), C79(H79A,H79B), C02S(H02E,
 H02F), C80(H80A,H80B), C02U(H02G,H02H)
2.b Aromatic/amide H refined with riding coordinates:
 C49(H49), C3(H3), C6(H6), C46(H46), C38(H38), C60(H60), C37(H37), C40(H40),
 C76(H76), C62(H62), C64(H64), C70(H70), C61(H61), C36(H36), C34(H34), C69(H69),
  C72(H72), C26(H26), C35(H35), C32(H32), C73(H73), C66(H66), C63(H63),
 C68(H68), C42(H42), C16(H16), C67(H67), C30(H30), C41(H41), C44(H44), C20(H20),
  C18(H18), C31(H31), C28(H28), C17(H17), C22(H22), C75(H75), C23(H23),
 C25(H25), C74(H74), C19(H19), C43(H43), C29(H29), C24(H24), C77(H77)
2.c Idealised Me refined as rotating group:
 C58(H58A,H58B,H58C), C14(H14A,H14B,H14C), C9(H9A,H9B,H9C), C10(H10A,H10B,
 H10C), C57(H57A,H57B,H57C), C8(H8A,H8B,H8C), C13(H13A,H13B,H13C), C12(H12A,
 H12B,H12C), C52(H52A,H52B,H52C), C56(H56A,H56B,H56C), C53(H53A,H53B,H53C),
 C54(H54A,H54B,H54C)
;
_olex2_submission_special_instructions 'No special instructions were received'

loop_
_space_group_symop_operation_xyz
'x, y, z'
'-x, -y, -z'

loop_
_atom_site_label
_atom_site_type_symbol
_atom_site_fract_x
_atom_site_fract_y
_atom_site_fract_z
_atom_site_U_iso_or_equiv
_atom_site_adp_type
_atom_site_occupancy
_atom_site_site_symmetry_order
_atom_site_calc_flag
_atom_site_refinement_flags_posn
_atom_site_refinement_flags_adp
_atom_site_refinement_flags_occupancy
_atom_site_disorder_assembly
_atom_site_disorder_group
Sb1 Sb 0.11929(3) 0.82108(3) 0.26373(3) 0.03651(14) Uani 1 1 d . . . . .
Ag1 Ag 0.3327(3) 0.70091(12) 0.77480(13) 0.0295(7) Uani 0.525(11) 1 d . . P A 1
P4 P 0.31525(10) 0.86086(9) 0.76781(8) 0.0232(3) Uani 1 1 d . . . . .
P1 P 0.21792(10) 0.57173(9) 0.80549(8) 0.0240(3) Uani 1 1 d . . . . .
P2 P 0.31290(10) 0.64758(10) 0.56163(9) 0.0281(4) Uani 1 1 d . . . . .
P3 P 0.52178(13) 0.68455(11) 0.80241(9) 0.0371(4) Uani 1 1 d . . . . .
O2 O 0.2026(2) 0.6394(2) 0.53595(19) 0.0216(8) Uani 1 1 d . . . . .
O3 O 0.3455(2) 0.9203(2) 0.85714(19) 0.0221(8) Uani 1 1 d . . . . .
O1 O 0.1100(2) 0.5484(2) 0.7676(2) 0.0249(9) Uani 1 1 d . . . . .
O4 O 0.5337(2) 0.7267(2) 0.8966(2) 0.0248(9) Uani 1 1 d . . . . .
F7 F 0.2241(3) 0.7995(3) 0.2132(2) 0.0686(13) Uani 1 1 d . . . . .
C45 C 0.1329(4) 0.6238(3) 0.5869(3) 0.0183(12) Uani 1 1 d . . . . .
C50 C 0.0015(4) 0.6029(3) 0.6994(3) 0.0179(11) Uani 1 1 d . . . . .
C49 C -0.0149(4) 0.6318(3) 0.6330(3) 0.0192(12) Uani 1 1 d . . . . .
H49 H -0.074425 0.644189 0.626072 0.023 Uiso 1 1 calc R . . . .
C48 C 0.0469(4) 0.6446(3) 0.5756(3) 0.0178(11) Uani 1 1 d . . . . .
C47 C 0.0873(4) 0.5803(3) 0.7044(3) 0.0198(12) Uani 1 1 d . . . . .
C33 C 0.4027(4) 0.9181(3) 0.7144(3) 0.0216(12) Uani 1 1 d . . . . .
C1 C 0.3838(4) 0.8825(3) 0.9101(3) 0.0218(12) Uani 1 1 d . . . . .
C5 C 0.4779(3) 0.7830(3) 0.9291(3) 0.0203(12) Uani 1 1 d . . . . .
C4 C 0.4535(4) 0.7890(3) 1.0056(3) 0.0211(12) Uani 1 1 d . . . . .
C2 C 0.3563(4) 0.8929(3) 0.9861(3) 0.0210(12) Uani 1 1 d . . . . .
C39 C 0.1943(4) 0.5821(4) 0.9068(3) 0.0238(12) Uani 1 1 d . . . . .
C55 C 0.0230(4) 0.6804(4) 0.5064(3) 0.0241(12) Uani 1 1 d . . . . .
C65 C 0.3245(4) 0.5338(4) 0.5317(3) 0.0249(13) Uani 1 1 d . . . . .
C3 C 0.3955(4) 0.8467(3) 1.0311(3) 0.0213(12) Uani 1 1 d . . . . .
H3 H 0.381474 0.855126 1.084045 0.026 Uiso 1 1 calc R . . . .
C6 C 0.4476(4) 0.8318(4) 0.8839(3) 0.0269(13) Uani 1 1 d . . . . .
H6 H 0.470352 0.831108 0.833961 0.032 Uiso 1 1 calc R . . . .
C71 C 0.2460(4) 0.4648(4) 0.7774(3) 0.0245(13) Uani 1 1 d . . . . .
C46 C 0.1502(4) 0.5878(3) 0.6486(3) 0.0225(12) Uani 1 1 d . . . . .
H46 H 0.206122 0.568063 0.652150 0.027 Uiso 1 1 calc R . . . .
C51 C -0.0683(4) 0.5955(4) 0.7620(3) 0.0220(12) Uani 1 1 d . . . . .
C11 C 0.2875(4) 0.9492(3) 1.0166(3) 0.0227(12) Uani 1 1 d . . . . .
C38 C 0.4820(4) 0.9804(3) 0.7511(3) 0.0268(13) Uani 1 1 d . . . . .
H38 H 0.490069 0.996776 0.806318 0.032 Uiso 1 1 calc R . . . .
C59 C 0.3658(4) 0.6965(3) 0.4851(3) 0.0250(13) Uani 1 1 d . . . . .
C7 C 0.4873(4) 0.7356(4) 1.0580(3) 0.0257(13) Uani 1 1 d . . . . .
C21 C 0.6113(4) 0.7583(4) 0.7643(3) 0.0284(14) Uani 1 1 d . . . . .
C60 C 0.4630(4) 0.7118(4) 0.4852(3) 0.0315(14) Uani 1 1 d . . . . .
H60 H 0.497105 0.693964 0.522474 0.038 Uiso 1 1 calc R . . . .
C37 C 0.5497(4) 1.0190(4) 0.7076(3) 0.0334(14) Uani 1 1 d . . . . .
H37 H 0.604264 1.061311 0.733126 0.040 Uiso 1 1 calc R . . . .
C58 C 0.0366(4) 0.6187(4) 0.4304(3) 0.0276(13) Uani 1 1 d . . . . .
H58A H 0.102630 0.616265 0.428748 0.041 Uiso 1 1 calc GR . . . .
H58B H 0.018450 0.640978 0.386477 0.041 Uiso 1 1 calc GR . . . .
H58C H -0.002676 0.559384 0.427023 0.041 Uiso 1 1 calc GR . . . .
C40 C 0.2118(4) 0.6653(4) 0.9550(3) 0.0328(14) Uani 1 1 d . . . . .
H40 H 0.241072 0.715292 0.936168 0.039 Uiso 1 1 calc R . . . .
C76 C 0.1807(4) 0.3894(4) 0.7389(3) 0.0351(15) Uani 1 1 d . . . . .
H76 H 0.119047 0.392549 0.724753 0.042 Uiso 1 1 calc R . . . .
C62 C 0.4615(4) 0.7791(4) 0.3774(4) 0.0341(15) Uani 1 1 d . . . . .
H62 H 0.494283 0.807426 0.340712 0.041 Uiso 1 1 calc R . . . .
C27 C 0.2118(4) 0.8973(4) 0.7478(3) 0.0269(13) Uani 1 1 d . . . . .
C64 C 0.3166(4) 0.7232(4) 0.4302(3) 0.0328(14) Uani 1 1 d . . . . .
H64 H 0.250202 0.713175 0.429283 0.039 Uiso 1 1 calc R . . . .
C70 C 0.3059(4) 0.4849(4) 0.4551(3) 0.0331(14) Uani 1 1 d . . . . .
H70 H 0.290073 0.512039 0.415744 0.040 Uiso 1 1 calc R . . . .
C61 C 0.5104(4) 0.7526(4) 0.4316(4) 0.0313(14) Uani 1 1 d . . . . .
H61 H 0.576771 0.762504 0.432062 0.038 Uiso 1 1 calc R . . . .
C14 C 0.1896(4) 0.9052(4) 0.9767(4) 0.0328(14) Uani 1 1 d . . . . .
H14A H 0.191578 0.899506 0.920515 0.049 Uiso 1 1 calc GR . . . .
H14B H 0.145920 0.941460 0.996918 0.049 Uiso 1 1 calc GR . . . .
H14C H 0.168503 0.846462 0.987120 0.049 Uiso 1 1 calc GR . . . .
C36 C 0.5382(5) 0.9963(4) 0.6281(4) 0.0398(16) Uani 1 1 d . . . . .
H36 H 0.584777 1.022529 0.598421 0.048 Uiso 1 1 calc R . . . .
C34 C 0.3911(4) 0.8959(4) 0.6340(3) 0.0299(14) Uani 1 1 d . . . . .
H34 H 0.336783 0.853609 0.608096 0.036 Uiso 1 1 calc R . . . .
C9 C 0.4516(4) 0.6366(4) 1.0220(3) 0.0330(14) Uani 1 1 d . . . . .
H9A H 0.382849 0.621359 1.016331 0.049 Uiso 1 1 calc GR . . . .
H9B H 0.473145 0.603006 1.055732 0.049 Uiso 1 1 calc GR . . . .
H9C H 0.475962 0.621974 0.970731 0.049 Uiso 1 1 calc GR . . . .
C69 C 0.3102(4) 0.3973(4) 0.4357(4) 0.0350(15) Uani 1 1 d . . . . .
H69 H 0.300037 0.364864 0.383005 0.042 Uiso 1 1 calc R . . . .
C10 C 0.5948(4) 0.7611(4) 1.0687(3) 0.0332(15) Uani 1 1 d . . . . .
H10A H 0.620645 0.753437 1.017665 0.050 Uiso 1 1 calc GR . . . .
H10B H 0.616421 0.723070 1.097947 0.050 Uiso 1 1 calc GR . . . .
H10C H 0.616103 0.822927 1.097373 0.050 Uiso 1 1 calc GR . . . .
C57 C 0.0849(4) 0.7737(4) 0.5146(3) 0.0331(15) Uani 1 1 d . . . . .
H57A H 0.071630 0.812963 0.561958 0.050 Uiso 1 1 calc GR . . . .
H57B H 0.071573 0.795838 0.469339 0.050 Uiso 1 1 calc GR . . . .
H57C H 0.151171 0.771834 0.517815 0.050 Uiso 1 1 calc GR . . . .
C72 C 0.3351(4) 0.4588(4) 0.7985(4) 0.0346(15) Uani 1 1 d . . . . .
H72 H 0.379561 0.510343 0.826010 0.042 Uiso 1 1 calc R . . . .
C26 C 0.7023(5) 0.7879(4) 0.7989(4) 0.0372(16) Uani 1 1 d . . . . .
H26 H 0.718209 0.771005 0.844639 0.045 Uiso 1 1 calc R . . . .
C8 C 0.4505(5) 0.7554(4) 1.1387(3) 0.0354(15) Uani 1 1 d . . . . .
H8A H 0.474137 0.818234 1.163629 0.053 Uiso 1 1 calc GR . . . .
H8B H 0.472041 0.719727 1.170449 0.053 Uiso 1 1 calc GR . . . .
H8C H 0.381733 0.740836 1.133734 0.053 Uiso 1 1 calc GR . . . .
C13 C 0.3191(4) 1.0420(4) 1.0014(3) 0.0336(14) Uani 1 1 d . . . . .
H13A H 0.384163 1.068426 1.022675 0.050 Uiso 1 1 calc GR . . . .
H13B H 0.278437 1.079102 1.026592 0.050 Uiso 1 1 calc GR . . . .
H13C H 0.315015 1.037748 0.945290 0.050 Uiso 1 1 calc GR . . . .
C15 C 0.5737(4) 0.5913(4) 0.8001(4) 0.0350(15) Uani 1 1 d . . . . .
O6 O 0.8280(5) 0.7665(5) -0.0356(4) 0.087(2) Uani 1 1 d . . . . .
F6 F 0.0157(4) 0.8450(4) 0.3156(4) 0.108(2) Uani 1 1 d . . . . .
C35 C 0.4592(5) 0.9355(4) 0.5912(3) 0.0373(16) Uani 1 1 d . . . . .
H35 H 0.451017 0.920388 0.536010 0.045 Uiso 1 1 calc R . . . .
C12 C 0.2809(5) 0.9604(4) 1.1041(3) 0.0399(16) Uani 1 1 d . . . . .
H12A H 0.262002 0.902124 1.115801 0.060 Uiso 1 1 calc GR . . . .
H12B H 0.234181 0.994319 1.121343 0.060 Uiso 1 1 calc GR . . . .
H12C H 0.342140 0.991954 1.131195 0.060 Uiso 1 1 calc GR . . . .
C32 C 0.1251(4) 0.8389(4) 0.7391(3) 0.0348(15) Uani 1 1 d . . . . .
H32 H 0.121089 0.779098 0.740314 0.042 Uiso 1 1 calc R . . . .
C52 C -0.0998(4) 0.4988(4) 0.7685(4) 0.0360(15) Uani 1 1 d . . . . .
H52A H -0.128213 0.461291 0.718063 0.054 Uiso 1 1 calc GR . . . .
H52B H -0.145859 0.494477 0.807595 0.054 Uiso 1 1 calc GR . . . .
H52C H -0.045226 0.479057 0.783981 0.054 Uiso 1 1 calc GR . . . .
C73 C 0.3603(5) 0.3790(5) 0.7802(4) 0.0410(17) Uani 1 1 d . . . . .
H73 H 0.422143 0.375991 0.794145 0.049 Uiso 1 1 calc R . . . .
C66 C 0.3459(4) 0.4936(4) 0.5888(3) 0.0360(15) Uani 1 1 d . . . . .
H66 H 0.359061 0.526574 0.641246 0.043 Uiso 1 1 calc R . . . .
C63 C 0.3654(4) 0.7645(4) 0.3765(4) 0.0351(15) Uani 1 1 d . . . . .
H63 H 0.331986 0.782768 0.339138 0.042 Uiso 1 1 calc R . . . .
C68 C 0.3297(4) 0.3572(4) 0.4942(4) 0.0381(16) Uani 1 1 d . . . . .
H68 H 0.330077 0.296283 0.481791 0.046 Uiso 1 1 calc R . . . .
C42 C 0.1439(5) 0.6050(4) 1.0578(3) 0.0407(16) Uani 1 1 d . . . . .
H42 H 0.126084 0.613364 1.109698 0.049 Uiso 1 1 calc R . . . .
C56 C -0.0800(4) 0.6857(5) 0.5027(4) 0.0378(16) Uani 1 1 d . . . . .
H56A H -0.120756 0.627298 0.500682 0.057 Uiso 1 1 calc GR . . . .
H56B H -0.094201 0.705156 0.456061 0.057 Uiso 1 1 calc GR . . . .
H56C H -0.090923 0.728049 0.549005 0.057 Uiso 1 1 calc GR . . . .
C16 C 0.6214(5) 0.5794(4) 0.8637(4) 0.0407(17) Uani 1 1 d . . . . .
H16 H 0.628883 0.621345 0.912234 0.049 Uiso 1 1 calc R . . . .
C53 C -0.0241(4) 0.6564(4) 0.8404(3) 0.0382(16) Uani 1 1 d . . . . .
H53A H 0.027341 0.634531 0.858975 0.057 Uiso 1 1 calc GR . . . .
H53B H -0.071703 0.656917 0.878403 0.057 Uiso 1 1 calc GR . . . .
H53C H 0.000424 0.716439 0.833862 0.057 Uiso 1 1 calc GR . . . .
C67 C 0.3483(5) 0.4054(5) 0.5699(4) 0.0446(18) Uani 1 1 d . . . . .
H67 H 0.362900 0.378039 0.609421 0.054 Uiso 1 1 calc R . . . .
C54 C -0.1569(4) 0.6241(4) 0.7419(3) 0.0324(14) Uani 1 1 d . . . . .
H54A H -0.139504 0.685223 0.736319 0.049 Uiso 1 1 calc GR . . . .
H54B H -0.199532 0.620189 0.783549 0.049 Uiso 1 1 calc GR . . . .
H54C H -0.188375 0.585260 0.692926 0.049 Uiso 1 1 calc GR . . . .
C30 C 0.0490(5) 0.9520(5) 0.7279(4) 0.0457(17) Uani 1 1 d . . . . .
H30 H -0.007101 0.970647 0.721654 0.055 Uiso 1 1 calc R . . . .
C41 C 0.1869(5) 0.6763(4) 1.0307(3) 0.0376(15) Uani 1 1 d . . . . .
H41 H 0.199755 0.733799 1.064104 0.045 Uiso 1 1 calc R . . . .
C44 C 0.1510(5) 0.5091(4) 0.9345(4) 0.0443(17) Uani 1 1 d . . . . .
H44 H 0.138686 0.451373 0.901495 0.053 Uiso 1 1 calc R . . . .
C20 C 0.5641(5) 0.5296(4) 0.7292(4) 0.0435(17) Uani 1 1 d . . . . .
H20 H 0.531771 0.537819 0.685391 0.052 Uiso 1 1 calc R . . . .
C18 C 0.6476(5) 0.4438(4) 0.7854(5) 0.053(2) Uani 1 1 d . . . . .
H18 H 0.672268 0.392995 0.780666 0.063 Uiso 1 1 calc R . . . .
C31 C 0.0447(5) 0.8662(5) 0.7288(4) 0.0461(18) Uani 1 1 d . . . . .
H31 H -0.014527 0.824974 0.722200 0.055 Uiso 1 1 calc R . . . .
C28 C 0.2166(5) 0.9849(4) 0.7466(4) 0.0398(16) Uani 1 1 d . . . . .
H28 H 0.275789 1.026136 0.753113 0.048 Uiso 1 1 calc R . . . .
C17 C 0.6581(5) 0.5053(4) 0.8556(4) 0.0491(19) Uani 1 1 d . . . . .
H17 H 0.690842 0.496837 0.898993 0.059 Uiso 1 1 calc R . . . .
C22 C 0.5872(5) 0.7839(4) 0.6977(3) 0.0397(16) Uani 1 1 d . . . . .
H22 H 0.524591 0.765030 0.674798 0.048 Uiso 1 1 calc R . . . .
C75 C 0.2058(5) 0.3095(4) 0.7212(4) 0.0463(18) Uani 1 1 d . . . . .
H75 H 0.160955 0.257715 0.694661 0.056 Uiso 1 1 calc R . . . .
C23 C 0.6559(6) 0.8371(5) 0.6657(4) 0.054(2) Uani 1 1 d . . . . .
H23 H 0.640590 0.853419 0.619572 0.065 Uiso 1 1 calc R . . . .
C25 C 0.7698(5) 0.8420(4) 0.7664(4) 0.0483(19) Uani 1 1 d . . . . .
H25 H 0.832216 0.862359 0.789650 0.058 Uiso 1 1 calc R . . . .
C74 C 0.2954(5) 0.3035(5) 0.7416(4) 0.0481(19) Uani 1 1 d . . . . .
H74 H 0.312042 0.248250 0.729133 0.058 Uiso 1 1 calc R . . . .
C19 C 0.6010(5) 0.4569(5) 0.7222(5) 0.055(2) Uani 1 1 d . . . . .
H19 H 0.594449 0.415306 0.673512 0.065 Uiso 1 1 calc R . . . .
C43 C 0.1262(5) 0.5211(4) 1.0105(4) 0.0491(19) Uani 1 1 d . . . . .
H43 H 0.096915 0.471658 1.029967 0.059 Uiso 1 1 calc R . . . .
C29 C 0.1350(5) 1.0119(5) 0.7360(4) 0.0488(18) Uani 1 1 d . . . . .
H29 H 0.138178 1.071463 0.734377 0.059 Uiso 1 1 calc R . . . .
C24 C 0.7455(6) 0.8665(5) 0.6996(5) 0.058(2) Uani 1 1 d . . . . .
H24 H 0.791538 0.903917 0.677354 0.069 Uiso 1 1 calc R . . . .
F5 F 0.0443(4) 0.7188(5) 0.2119(5) 0.187(5) Uani 1 1 d . . . . .
O7 O 0.7416(5) 0.8650(4) 0.4456(7) 0.164(5) Uani 1 1 d . . . . .
F1 F 0.1478(5) 0.7676(7) 0.3355(5) 0.196(5) Uani 1 1 d . . . . .
C02L C 0.9019(7) 0.8470(7) -0.0216(5) 0.086(3) Uani 1 1 d . . . . .
H02A H 0.882136 0.891358 -0.044998 0.104 Uiso 1 1 calc R . . . .
H02B H 0.959590 0.834695 -0.044882 0.104 Uiso 1 1 calc R . . . .
C78 C 0.7754(6) 1.0122(5) 0.4740(7) 0.089(3) Uani 1 1 d . . . . .
H78A H 0.758563 1.048400 0.522450 0.107 Uiso 1 1 calc R . . . .
H78B H 0.783192 1.047473 0.434269 0.107 Uiso 1 1 calc R . . . .
C77 C 0.7050(7) 0.9345(6) 0.4479(7) 0.098(4) Uani 1 1 d . . . . .
H77 H 0.641396 0.931716 0.433881 0.118 Uiso 1 1 calc R . . . .
C02Q C 0.8380(7) 0.7276(7) 0.0283(6) 0.088(3) Uani 1 1 d . . . . .
H02C H 0.889009 0.695950 0.021755 0.105 Uiso 1 1 calc R . . . .
H02D H 0.778812 0.685950 0.034362 0.105 Uiso 1 1 calc R . . . .
C79 C 0.8634(6) 0.9859(6) 0.4887(6) 0.085(3) Uani 1 1 d . . . . .
H79A H 0.910600 1.004145 0.452653 0.102 Uiso 1 1 calc R . . . .
H79B H 0.890172 1.012894 0.542815 0.102 Uiso 1 1 calc R . . . .
C02S C 0.9195(8) 0.8805(8) 0.0635(5) 0.101(3) Uani 1 1 d . . . . .
H02E H 0.898971 0.936105 0.081065 0.121 Uiso 1 1 calc R . . . .
H02F H 0.987044 0.891509 0.079433 0.121 Uiso 1 1 calc R . . . .
C80 C 0.8353(8) 0.8891(6) 0.4748(7) 0.094(3) Uani 1 1 d . . . . .
H80A H 0.874572 0.861463 0.436767 0.113 Uiso 1 1 calc R . . . .
H80B H 0.841848 0.870388 0.523841 0.113 Uiso 1 1 calc R . . . .
C02U C 0.8621(7) 0.8079(8) 0.0975(6) 0.101(4) Uani 1 1 d . . . . .
H02G H 0.804508 0.823737 0.118157 0.121 Uiso 1 1 calc R . . . .
H02H H 0.899188 0.796392 0.139741 0.121 Uiso 1 1 calc R . . . .
Ag2 Ag 0.2989(4) 0.70010(15) 0.7517(4) 0.0550(10) Uani 0.475(11) 1 d . . P A 2
F11 F 0.0803(8) 0.8296(14) 0.1643(8) 0.127(7) Uani 0.525(11) 1 d . . P A 1
F10 F 0.1026(9) 0.9076(9) 0.2160(9) 0.078(4) Uani 0.475(11) 1 d . . P A 2
F9 F 0.182(2) 0.9321(9) 0.291(2) 0.182(17) Uani 0.54(4) 1 d . . P A 1
F2 F 0.2005(11) 0.9106(17) 0.3422(10) 0.110(8) Uani 0.46(4) 1 d . . P A 2

loop_
_atom_site_aniso_label
_atom_site_aniso_U_11
_atom_site_aniso_U_22
_atom_site_aniso_U_33
_atom_site_aniso_U_23
_atom_site_aniso_U_13
_atom_site_aniso_U_12
Sb1 0.0349(3) 0.0399(3) 0.0389(3) 0.0172(2) 0.01084(19) 0.0086(2)
Ag1 0.0296(13) 0.0277(6) 0.0295(10) 0.0112(5) 0.0064(6) -0.0016(7)
P4 0.0269(8) 0.0203(7) 0.0230(8) 0.0068(6) 0.0022(6) 0.0051(6)
P1 0.0244(8) 0.0230(8) 0.0262(8) 0.0093(6) 0.0017(6) 0.0054(6)
P2 0.0206(8) 0.0320(9) 0.0333(9) 0.0127(7) 0.0008(7) 0.0046(7)
P3 0.0555(12) 0.0273(9) 0.0268(9) 0.0090(7) 0.0036(8) 0.0036(8)
O2 0.019(2) 0.029(2) 0.0193(19) 0.0074(16) 0.0067(15) 0.0096(16)
O3 0.028(2) 0.023(2) 0.0194(19) 0.0097(16) 0.0019(16) 0.0103(16)
O1 0.022(2) 0.034(2) 0.027(2) 0.0187(17) 0.0062(16) 0.0100(17)
O4 0.025(2) 0.032(2) 0.023(2) 0.0136(17) 0.0052(16) 0.0128(17)
F7 0.053(3) 0.114(4) 0.049(2) 0.024(2) 0.021(2) 0.033(3)
C45 0.021(3) 0.015(3) 0.018(3) 0.004(2) 0.009(2) 0.003(2)
C50 0.022(3) 0.009(2) 0.023(3) 0.005(2) 0.005(2) 0.002(2)
C49 0.018(3) 0.018(3) 0.024(3) 0.006(2) 0.004(2) 0.007(2)
C48 0.022(3) 0.011(3) 0.020(3) 0.005(2) 0.002(2) 0.002(2)
C47 0.025(3) 0.018(3) 0.021(3) 0.009(2) 0.004(2) 0.008(2)
C33 0.028(3) 0.020(3) 0.022(3) 0.012(2) 0.002(2) 0.010(2)
C1 0.019(3) 0.021(3) 0.027(3) 0.013(2) -0.003(2) 0.001(2)
C5 0.014(3) 0.022(3) 0.028(3) 0.013(2) 0.002(2) 0.003(2)
C4 0.015(3) 0.026(3) 0.021(3) 0.012(2) -0.003(2) -0.002(2)
C2 0.019(3) 0.019(3) 0.024(3) 0.008(2) 0.003(2) -0.001(2)
C39 0.025(3) 0.027(3) 0.021(3) 0.011(2) -0.003(2) 0.006(2)
C55 0.027(3) 0.026(3) 0.023(3) 0.012(2) 0.006(2) 0.007(2)
C65 0.015(3) 0.034(3) 0.030(3) 0.013(3) 0.007(2) 0.008(2)
C3 0.021(3) 0.021(3) 0.022(3) 0.008(2) 0.002(2) 0.001(2)
C6 0.022(3) 0.036(3) 0.029(3) 0.018(3) 0.008(2) 0.008(3)
C71 0.023(3) 0.028(3) 0.025(3) 0.010(2) 0.002(2) 0.008(3)
C46 0.017(3) 0.028(3) 0.029(3) 0.010(2) 0.009(2) 0.013(2)
C51 0.025(3) 0.028(3) 0.020(3) 0.013(2) 0.008(2) 0.012(2)
C11 0.028(3) 0.018(3) 0.022(3) 0.005(2) 0.004(2) 0.005(2)
C38 0.031(3) 0.023(3) 0.029(3) 0.008(3) 0.005(3) 0.009(3)
C59 0.022(3) 0.020(3) 0.030(3) 0.004(2) 0.003(2) 0.001(2)
C7 0.031(3) 0.024(3) 0.028(3) 0.016(2) 0.001(3) 0.010(3)
C21 0.037(4) 0.026(3) 0.026(3) 0.007(3) 0.013(3) 0.013(3)
C60 0.025(3) 0.028(3) 0.041(4) 0.008(3) 0.000(3) 0.005(3)
C37 0.034(4) 0.029(3) 0.038(4) 0.013(3) 0.010(3) 0.004(3)
C58 0.033(3) 0.027(3) 0.019(3) 0.003(2) -0.003(2) 0.000(3)
C40 0.037(4) 0.027(3) 0.033(3) 0.011(3) -0.006(3) 0.003(3)
C76 0.032(4) 0.030(4) 0.040(4) 0.005(3) -0.008(3) 0.007(3)
C62 0.034(4) 0.022(3) 0.047(4) 0.011(3) 0.019(3) 0.006(3)
C27 0.035(4) 0.028(3) 0.019(3) 0.005(2) 0.000(2) 0.011(3)
C64 0.023(3) 0.034(4) 0.041(4) 0.010(3) 0.008(3) 0.006(3)
C70 0.034(4) 0.036(4) 0.033(3) 0.016(3) -0.001(3) 0.010(3)
C61 0.021(3) 0.024(3) 0.049(4) 0.010(3) 0.011(3) 0.004(3)
C14 0.023(3) 0.030(3) 0.045(4) 0.007(3) 0.005(3) 0.008(3)
C36 0.049(4) 0.036(4) 0.043(4) 0.022(3) 0.024(3) 0.013(3)
C34 0.040(4) 0.024(3) 0.027(3) 0.006(3) 0.002(3) 0.011(3)
C9 0.035(4) 0.031(3) 0.040(4) 0.024(3) 0.004(3) 0.007(3)
C69 0.036(4) 0.037(4) 0.034(4) 0.009(3) 0.003(3) 0.012(3)
C10 0.031(4) 0.039(4) 0.037(3) 0.026(3) -0.002(3) 0.007(3)
C57 0.051(4) 0.020(3) 0.032(3) 0.012(3) 0.013(3) 0.010(3)
C72 0.026(4) 0.042(4) 0.041(4) 0.021(3) 0.004(3) 0.007(3)
C26 0.053(5) 0.025(3) 0.037(4) 0.008(3) 0.024(3) 0.015(3)
C8 0.048(4) 0.038(4) 0.031(3) 0.022(3) 0.006(3) 0.017(3)
C13 0.042(4) 0.021(3) 0.037(4) 0.007(3) 0.003(3) 0.007(3)
C15 0.035(4) 0.029(3) 0.038(4) 0.011(3) 0.014(3) 0.000(3)
O6 0.078(5) 0.110(5) 0.068(4) -0.016(4) -0.016(3) 0.050(4)
F6 0.066(3) 0.108(4) 0.147(5) 0.010(4) 0.054(3) 0.032(3)
C35 0.062(5) 0.036(4) 0.025(3) 0.015(3) 0.015(3) 0.024(3)
C12 0.065(5) 0.034(4) 0.028(3) 0.011(3) 0.013(3) 0.023(3)
C32 0.032(4) 0.031(3) 0.038(4) 0.002(3) -0.001(3) 0.005(3)
C52 0.030(4) 0.041(4) 0.048(4) 0.028(3) 0.018(3) 0.013(3)
C73 0.030(4) 0.050(4) 0.059(4) 0.033(4) 0.010(3) 0.021(3)
C66 0.043(4) 0.046(4) 0.029(3) 0.007(3) 0.015(3) 0.032(3)
C63 0.034(4) 0.038(4) 0.039(4) 0.018(3) 0.006(3) 0.012(3)
C68 0.033(4) 0.039(4) 0.053(4) 0.022(3) 0.009(3) 0.017(3)
C42 0.064(5) 0.042(4) 0.021(3) 0.012(3) 0.008(3) 0.019(3)
C56 0.027(3) 0.062(4) 0.038(4) 0.031(3) 0.003(3) 0.020(3)
C16 0.054(4) 0.033(4) 0.044(4) 0.020(3) 0.024(3) 0.016(3)
C53 0.042(4) 0.049(4) 0.026(3) 0.003(3) 0.015(3) 0.018(3)
C67 0.053(5) 0.062(5) 0.036(4) 0.024(4) 0.012(3) 0.037(4)
C54 0.028(3) 0.042(4) 0.038(3) 0.023(3) 0.017(3) 0.015(3)
C30 0.039(4) 0.056(5) 0.045(4) 0.003(3) -0.003(3) 0.025(4)
C41 0.049(4) 0.032(4) 0.028(3) 0.003(3) -0.005(3) 0.008(3)
C44 0.071(5) 0.027(3) 0.033(4) 0.011(3) 0.008(3) 0.006(3)
C20 0.048(4) 0.028(4) 0.046(4) 0.003(3) 0.012(3) -0.004(3)
C18 0.051(5) 0.019(4) 0.089(6) 0.017(4) 0.042(4) 0.004(3)
C31 0.030(4) 0.045(4) 0.054(4) -0.004(3) -0.003(3) 0.008(3)
C28 0.034(4) 0.038(4) 0.052(4) 0.017(3) -0.001(3) 0.012(3)
C17 0.052(5) 0.045(4) 0.065(5) 0.036(4) 0.031(4) 0.017(4)
C22 0.058(5) 0.038(4) 0.033(4) 0.016(3) 0.015(3) 0.024(3)
C75 0.062(5) 0.031(4) 0.044(4) 0.005(3) -0.007(3) 0.010(3)
C23 0.082(6) 0.051(5) 0.051(4) 0.031(4) 0.034(4) 0.038(4)
C25 0.054(5) 0.030(4) 0.063(5) 0.010(3) 0.032(4) 0.014(3)
C74 0.073(6) 0.041(4) 0.048(4) 0.021(3) 0.020(4) 0.037(4)
C19 0.052(5) 0.031(4) 0.064(5) -0.005(4) 0.024(4) -0.009(3)
C43 0.081(6) 0.031(4) 0.036(4) 0.018(3) 0.016(4) 0.005(4)
C29 0.058(5) 0.039(4) 0.059(5) 0.017(3) 0.004(4) 0.026(4)
C24 0.077(6) 0.037(4) 0.076(6) 0.033(4) 0.054(5) 0.027(4)
F5 0.078(4) 0.156(7) 0.227(9) -0.114(7) 0.031(5) -0.022(4)
O7 0.065(5) 0.046(4) 0.349(14) -0.003(6) -0.012(7) 0.002(4)
F1 0.091(5) 0.418(14) 0.193(7) 0.256(9) 0.071(5) 0.102(7)
C02L 0.077(7) 0.090(7) 0.086(7) -0.017(6) -0.007(5) 0.047(6)
C78 0.061(6) 0.047(5) 0.147(9) 0.001(5) -0.025(6) 0.010(5)
C77 0.059(6) 0.040(5) 0.190(12) 0.024(6) 0.008(7) 0.005(5)
C02Q 0.070(7) 0.101(8) 0.094(8) 0.005(6) 0.008(6) 0.042(6)
C79 0.070(6) 0.064(6) 0.117(8) 0.012(6) -0.023(6) 0.020(5)
C02S 0.113(9) 0.118(9) 0.065(7) 0.015(6) -0.014(6) 0.023(7)
C80 0.104(9) 0.072(7) 0.120(9) 0.025(6) 0.010(7) 0.047(6)
C02U 0.063(7) 0.145(11) 0.082(7) 0.003(7) 0.000(5) 0.027(7)
Ag2 0.0381(16) 0.0214(7) 0.107(2) 0.0212(10) 0.0084(18) 0.0038(8)
F11 0.074(8) 0.25(2) 0.090(9) 0.085(12) 0.005(7) 0.067(11)
F10 0.097(9) 0.073(8) 0.108(11) 0.063(8) 0.046(8) 0.062(7)
F9 0.21(2) 0.045(8) 0.21(3) -0.053(11) 0.12(2) -0.067(9)
F2 0.054(9) 0.187(18) 0.045(9) -0.044(9) -0.011(6) 0.014(9)

loop_
_atom_type_symbol
_atom_type_description
_atom_type_scat_dispersion_real
_atom_type_scat_dispersion_imag
_atom_type_scat_source
C C 0.0033 0.0016 'International Tables Vol C Tables 4.2.6.8 and 6.1.1.4'
H H 0.0000 0.0000 'International Tables Vol C Tables 4.2.6.8 and 6.1.1.4'
Ag Ag -0.8971 1.1015 'International Tables Vol C Tables 4.2.6.8 and 6.1.1.4'
F F 0.0171 0.0103 'International Tables Vol C Tables 4.2.6.8 and 6.1.1.4'
O O 0.0106 0.0060 'International Tables Vol C Tables 4.2.6.8 and 6.1.1.4'
P P 0.1023 0.0942 'International Tables Vol C Tables 4.2.6.8 and 6.1.1.4'
Sb Sb -0.5866 1.5461 'International Tables Vol C Tables 4.2.6.8 and 6.1.1.4'

loop_
_geom_angle_atom_site_label_1
_geom_angle_atom_site_label_2
_geom_angle_atom_site_label_3
_geom_angle
_geom_angle_site_symmetry_1
_geom_angle_site_symmetry_3
_geom_angle_publ_flag
F7 Sb1 F6 178.8(2) . . ?
F7 Sb1 F11 81.9(4) . . ?
F7 Sb1 F2 89.0(5) . . ?
F6 Sb1 F11 98.5(4) . . ?
F6 Sb1 F2 89.9(5) . . ?
F5 Sb1 F7 93.7(3) . . ?
F5 Sb1 F6 87.5(3) . . ?
F5 Sb1 F11 69.6(7) . . ?
F5 Sb1 F10 108.0(7) . . ?
F5 Sb1 F2 162.8(10) . . ?
F1 Sb1 F7 89.5(3) . . ?
F1 Sb1 F6 90.6(3) . . ?
F1 Sb1 F5 89.3(5) . . ?
F1 Sb1 F11 156.5(8) . . ?
F1 Sb1 F10 161.4(7) . . ?
F1 Sb1 F2 73.8(9) . . ?
F10 Sb1 F7 96.2(3) . . ?
F10 Sb1 F6 83.4(4) . . ?
F10 Sb1 F2 88.6(11) . . ?
F9 Sb1 F7 86.0(6) . . ?
F9 Sb1 F6 92.8(6) . . ?
F9 Sb1 F5 162.9(16) . . ?
F9 Sb1 F1 107.9(16) . . ?
F9 Sb1 F11 93.5(17) . . ?
P4 Ag1 P3 115.92(11) . . ?
P1 Ag1 P4 131.38(19) . . ?
P1 Ag1 P3 109.38(14) . . ?
O3 P4 Ag1 103.79(15) . . ?
O3 P4 C33 101.3(2) . . ?
O3 P4 C27 99.5(2) . . ?
O3 P4 Ag2 114.7(2) . . ?
C33 P4 Ag1 114.58(18) . . ?
C33 P4 Ag2 117.55(18) . . ?
C27 P4 Ag1 129.7(2) . . ?
C27 P4 C33 103.4(2) . . ?
C27 P4 Ag2 117.6(3) . . ?
O1 P1 Ag1 117.65(18) . . ?
O1 P1 C39 98.9(2) . . ?
O1 P1 C71 101.2(2) . . ?
O1 P1 Ag2 103.3(2) . . ?
C39 P1 Ag1 115.93(19) . . ?
C39 P1 C71 103.7(2) . . ?
C39 P1 Ag2 123.3(2) . . ?
C71 P1 Ag1 116.8(2) . . ?
C71 P1 Ag2 121.62(19) . . ?
O2 P2 C65 103.1(2) . . ?
O2 P2 C59 98.3(2) . . ?
C59 P2 C65 102.7(2) . . ?
O4 P3 Ag1 97.72(15) . . ?
O4 P3 C21 104.3(2) . . ?
O4 P3 C15 98.8(2) . . ?
C21 P3 Ag1 114.9(2) . . ?
C21 P3 C15 102.2(3) . . ?
C15 P3 Ag1 133.8(2) . . ?
C45 O2 P2 120.9(3) . . ?
C1 O3 P4 118.3(3) . . ?
C47 O1 P1 121.4(3) . . ?
C5 O4 P3 119.2(3) . . ?
O2 C45 C48 119.9(4) . . ?
C46 C45 O2 119.3(5) . . ?
C46 C45 C48 120.8(4) . . ?
C49 C50 C47 114.4(4) . . ?
C49 C50 C51 123.5(5) . . ?
C47 C50 C51 122.1(4) . . ?
C50 C49 C48 126.8(5) . . ?
C45 C48 C55 122.6(4) . . ?
C49 C48 C45 114.9(4) . . ?
C49 C48 C55 122.4(5) . . ?
C50 C47 O1 119.2(4) . . ?
C46 C47 O1 118.7(5) . . ?
C46 C47 C50 122.0(5) . . ?
C38 C33 P4 122.2(4) . . ?
C34 C33 P4 118.4(4) . . ?
C34 C33 C38 119.3(5) . . ?
O3 C1 C2 120.8(5) . . ?
C6 C1 O3 117.9(5) . . ?
C6 C1 C2 121.3(5) . . ?
O4 C5 C4 120.6(4) . . ?
C6 C5 O4 118.1(5) . . ?
C6 C5 C4 121.2(5) . . ?
C5 C4 C3 115.2(5) . . ?
C5 C4 C7 122.3(5) . . ?
C3 C4 C7 122.4(5) . . ?
C1 C2 C11 122.3(5) . . ?
C3 C2 C1 114.6(5) . . ?
C3 C2 C11 123.1(5) . . ?
C40 C39 P1 118.4(4) . . ?
C40 C39 C44 119.8(5) . . ?
C44 C39 P1 121.5(4) . . ?
C48 C55 C57 109.3(4) . . ?
C48 C55 C56 111.4(4) . . ?
C58 C55 C48 110.3(4) . . ?
C58 C55 C57 111.1(4) . . ?
C58 C55 C56 106.6(5) . . ?
C57 C55 C56 108.2(5) . . ?
C70 C65 P2 122.5(4) . . ?
C66 C65 P2 117.9(4) . . ?
C66 C65 C70 119.4(5) . . ?
C2 C3 C4 126.2(5) . . ?
C5 C6 C1 120.9(5) . . ?
C76 C71 P1 122.5(4) . . ?
C76 C71 C72 119.4(5) . . ?
C72 C71 P1 118.0(4) . . ?
C47 C46 C45 120.7(5) . . ?
C50 C51 C52 110.2(4) . . ?
C50 C51 C53 110.1(4) . . ?
C50 C51 C54 111.3(4) . . ?
C53 C51 C52 110.9(5) . . ?
C54 C51 C52 107.1(5) . . ?
C54 C51 C53 107.2(5) . . ?
C2 C11 C13 110.8(4) . . ?
C14 C11 C2 110.1(4) . . ?
C14 C11 C13 109.1(5) . . ?
C12 C11 C2 111.4(5) . . ?
C12 C11 C14 107.9(5) . . ?
C12 C11 C13 107.4(4) . . ?
C33 C38 C37 120.2(5) . . ?
C60 C59 P2 116.1(4) . . ?
C60 C59 C64 119.1(5) . . ?
C64 C59 P2 124.7(4) . . ?
C9 C7 C4 110.0(4) . . ?
C9 C7 C10 110.6(5) . . ?
C10 C7 C4 109.6(4) . . ?
C8 C7 C4 111.2(5) . . ?
C8 C7 C9 108.0(4) . . ?
C8 C7 C10 107.5(5) . . ?
C26 C21 P3 121.5(4) . . ?
C26 C21 C22 120.4(6) . . ?
C22 C21 P3 118.1(5) . . ?
C61 C60 C59 120.6(6) . . ?
C36 C37 C38 120.2(6) . . ?
C39 C40 C41 119.9(5) . . ?
C75 C76 C71 119.6(6) . . ?
C63 C62 C61 119.9(5) . . ?
C32 C27 P4 119.4(4) . . ?
C32 C27 C28 119.0(6) . . ?
C28 C27 P4 121.4(5) . . ?
C59 C64 C63 119.7(5) . . ?
C69 C70 C65 120.6(5) . . ?
C60 C61 C62 120.2(5) . . ?
C37 C36 C35 120.0(6) . . ?
C33 C34 C35 119.8(6) . . ?
C70 C69 C68 119.3(6) . . ?
C73 C72 C71 120.9(6) . . ?
C25 C26 C21 119.8(6) . . ?
C16 C15 P3 123.8(5) . . ?
C16 C15 C20 119.7(6) . . ?
C20 C15 P3 116.5(5) . . ?
C02Q O6 C02L 106.0(7) . . ?
C36 C35 C34 120.5(6) . . ?
C31 C32 C27 120.8(6) . . ?
C72 C73 C74 119.8(6) . . ?
C67 C66 C65 120.1(6) . . ?
C62 C63 C64 120.5(6) . . ?
C67 C68 C69 120.1(6) . . ?
C41 C42 C43 120.6(6) . . ?
C15 C16 C17 119.1(6) . . ?
C68 C67 C66 120.4(6) . . ?
C31 C30 C29 120.0(6) . . ?
C42 C41 C40 120.3(6) . . ?
C43 C44 C39 119.6(6) . . ?
C19 C20 C15 120.4(7) . . ?
C19 C18 C17 119.3(7) . . ?
C30 C31 C32 120.4(6) . . ?
C29 C28 C27 119.9(6) . . ?
C18 C17 C16 121.1(7) . . ?
C23 C22 C21 118.9(7) . . ?
C76 C75 C74 121.0(6) . . ?
C24 C23 C22 120.9(7) . . ?
C26 C25 C24 119.5(7) . . ?
C73 C74 C75 119.2(6) . . ?
C20 C19 C18 120.4(7) . . ?
C42 C43 C44 119.7(6) . . ?
C30 C29 C28 119.8(6) . . ?
C23 C24 C25 120.5(6) . . ?
C77 O7 C80 112.7(7) . . ?
O6 C02L C02S 107.2(9) . . ?
C77 C78 C79 107.3(8) . . ?
O7 C77 C78 109.2(8) . . ?
O6 C02Q C02U 102.6(8) . . ?
C80 C79 C78 104.5(8) . . ?
C02L C02S C02U 105.1(9) . . ?
O7 C80 C79 105.8(7) . . ?
C02S C02U C02Q 103.6(9) . . ?
P4 Ag2 P1 141.74(14) . . ?

loop_
_geom_bond_atom_site_label_1
_geom_bond_atom_site_label_2
_geom_bond_distance
_geom_bond_site_symmetry_2
_geom_bond_publ_flag
Sb1 F7 1.856(4) . ?
Sb1 F6 1.862(4) . ?
Sb1 F5 1.786(6) . ?
Sb1 F1 1.776(5) . ?
Sb1 F11 1.883(10) . ?
Sb1 F10 1.834(8) . ?
Sb1 F9 1.757(10) . ?
Sb1 F2 1.912(13) . ?
Ag1 P4 2.658(3) . ?
Ag1 P1 2.521(2) . ?
Ag1 P3 2.888(5) . ?
P4 O3 1.644(4) . ?
P4 C33 1.812(5) . ?
P4 C27 1.801(6) . ?
P4 Ag2 2.476(3) . ?
P1 O1 1.635(4) . ?
P1 C39 1.811(5) . ?
P1 C71 1.812(6) . ?
P1 Ag2 2.520(3) . ?
P2 O2 1.641(4) . ?
P2 C65 1.825(6) . ?
P2 C59 1.814(5) . ?
P3 O4 1.642(4) . ?
P3 C21 1.806(6) . ?
P3 C15 1.816(7) . ?
O2 C45 1.394(6) . ?
O3 C1 1.397(6) . ?
O1 C47 1.395(6) . ?
O4 C5 1.390(6) . ?
C45 C48 1.398(7) . ?
C45 C46 1.388(7) . ?
C50 C49 1.393(7) . ?
C50 C47 1.393(7) . ?
C50 C51 1.531(7) . ?
C49 C48 1.393(7) . ?
C48 C55 1.530(7) . ?
C47 C46 1.372(7) . ?
C33 C38 1.385(8) . ?
C33 C34 1.384(7) . ?
C1 C2 1.397(7) . ?
C1 C6 1.394(8) . ?
C5 C4 1.396(7) . ?
C5 C6 1.368(7) . ?
C4 C3 1.402(7) . ?
C4 C7 1.539(7) . ?
C2 C3 1.397(7) . ?
C2 C11 1.529(7) . ?
C39 C40 1.375(8) . ?
C39 C44 1.393(8) . ?
C55 C58 1.525(7) . ?
C55 C57 1.533(7) . ?
C55 C56 1.535(8) . ?
C65 C70 1.390(8) . ?
C65 C66 1.382(8) . ?
C71 C76 1.383(8) . ?
C71 C72 1.384(8) . ?
C51 C52 1.541(8) . ?
C51 C53 1.537(8) . ?
C51 C54 1.535(8) . ?
C11 C14 1.527(8) . ?
C11 C13 1.537(7) . ?
C11 C12 1.526(7) . ?
C38 C37 1.389(8) . ?
C59 C60 1.392(8) . ?
C59 C64 1.396(8) . ?
C7 C9 1.530(8) . ?
C7 C10 1.533(8) . ?
C7 C8 1.529(8) . ?
C21 C26 1.389(9) . ?
C21 C22 1.397(8) . ?
C60 C61 1.382(8) . ?
C37 C36 1.370(8) . ?
C40 C41 1.380(8) . ?
C76 C75 1.381(9) . ?
C62 C61 1.383(8) . ?
C62 C63 1.375(8) . ?
C27 C32 1.378(8) . ?
C27 C28 1.391(8) . ?
C64 C63 1.396(8) . ?
C70 C69 1.382(8) . ?
C36 C35 1.372(9) . ?
C34 C35 1.390(8) . ?
C69 C68 1.393(8) . ?
C72 C73 1.380(9) . ?
C26 C25 1.385(8) . ?
C15 C16 1.386(9) . ?
C15 C20 1.393(9) . ?
O6 C02L 1.450(11) . ?
O6 C02Q 1.428(11) . ?
C32 C31 1.371(9) . ?
C73 C74 1.381(10) . ?
C66 C67 1.382(9) . ?
C68 C67 1.374(9) . ?
C42 C41 1.362(8) . ?
C42 C43 1.376(9) . ?
C16 C17 1.390(9) . ?
C30 C31 1.363(9) . ?
C30 C29 1.382(10) . ?
C44 C43 1.384(8) . ?
C20 C19 1.374(10) . ?
C18 C17 1.381(10) . ?
C18 C19 1.379(11) . ?
C28 C29 1.385(9) . ?
C22 C23 1.382(9) . ?
C75 C74 1.386(10) . ?
C23 C24 1.368(11) . ?
C25 C24 1.391(10) . ?
O7 C77 1.333(11) . ?
O7 C80 1.395(12) . ?
C02L C02S 1.477(12) . ?
C78 C77 1.400(11) . ?
C78 C79 1.483(11) . ?
C02Q C02U 1.530(13) . ?
C79 C80 1.469(12) . ?
C02S C02U 1.519(14) . ?
